data_1534893
loop_
_publ_author_name
'Bayliss, P.'

_publ_section_title
;
 Crystal chemistry and crystallography of some minerals within the pyrite
 group
;
_journal_name_full 'American Mineralogist'
_journal_page_first 1168
_journal_page_last 1176
_journal_volume 74
_journal_year 1989
_chemical_formula_sum 'Fe S2'
_space_group_IT_number 29
_symmetry_space_group_name_Hall 'P 2c -2ac'
_symmetry_space_group_name_H-M 'P c a 21'
_cell_angle_alpha 90
_cell_angle_beta 90
_cell_angle_gamma 90
_cell_formula_units_Z 4
_cell_length_a 5.417
_cell_length_b 5.417
_cell_length_c 5.417
_cell_volume 158.956
_citation_journal_id_ASTM AMMIAY
_cod_data_source_file Bayliss_AMMIAY_1989_1570.cif
_cod_data_source_block Fe1S2
_cod_original_cell_volume 158.9558
_cod_original_formula_sum 'Fe1 S2'
_cod_database_code 1534893

loop_
_symmetry_equiv_pos_as_xyz
x,y,z
-x,-y,z+1/2
-x+1/2,y,z+1/2
x+1/2,-y,z

loop_
_atom_site_label
_atom_site_type_symbol
_atom_site_fract_x
_atom_site_fract_y
_atom_site_fract_z
_atom_site_occupancy
_atom_site_U_iso_or_equiv
S2 S 0.615 0.615 0.615 1 0.0
S1 S 0.385 0.635 0.385 1 0.0
Fe1 Fe -0.0049 0.2581 0.0016 1 0.0
